data_7156284
loop_
_publ_author_name
'Kennington, Stuart C. D.'
'G\'omez-Palomino, Alejandro'
'Salom\'o, Ernest'
'Romea, Pedro'
'Urp\'i, F\`elix'
'Font-Bardia, Merc\`e'

_publ_section_title
;
 General and stereoselective aminoxylation of biradical titanium(iv)
 enolates with TEMPO: a detailed study on the effect of the chiral
 auxiliary.
;
_journal_issue 26
_journal_name_full 'Organic &amp; biomolecular chemistry'
_journal_page_first 4807
_journal_page_last 4815
_journal_paper_doi 10.1039/c8ob01074a
_journal_volume 16
_journal_year 2018
_chemical_absolute_configuration rm
_chemical_formula_moiety 'C25 H38 N2 O3 S'
_chemical_formula_sum 'C25 H38 N2 O3 S'
_chemical_formula_weight 446.63
_space_group_crystal_system monoclinic
_space_group_IT_number 5
_space_group_name_Hall 'C 2y'
_space_group_name_H-M_alt 'C 1 2 1'
_symmetry_space_group_name_Hall 'C 2y'
_symmetry_space_group_name_H-M 'C 1 2 1'
_atom_sites_solution_hydrogens geom
_audit_creation_method SHELXL-2012
_audit_update_record
;
2018-04-09 deposited with the CCDC.
2018-06-13 downloaded from the CCDC.
;
_cell_angle_alpha 90
_cell_angle_beta 125.27(3)
_cell_angle_gamma 90
_cell_formula_units_Z 4
_cell_length_a 25.58(2)
_cell_length_b 7.180(5)
_cell_length_c 16.940(15)
_cell_measurement_reflns_used 9419
_cell_measurement_temperature 100(2)
_cell_measurement_theta_max 30.69
_cell_measurement_theta_min 3.05
_cell_volume 2540(4)
_computing_cell_refinement 'Bruker SAINT'
_computing_data_collection 'Bruker APEX2'
_computing_data_reduction 'Bruker SAINT'
_computing_molecular_graphics 'Bruker SHELXTL'
_computing_publication_material 'Bruker SHELXTL'
_computing_structure_refinement 'SHELXL-2014 (Sheldrick 2014)'
_computing_structure_solution 'XT-2014 (Sheldrick 2014)'
_diffrn_ambient_temperature 100(2)
_diffrn_measured_fraction_theta_full 0.992
_diffrn_measured_fraction_theta_max 0.976
_diffrn_measurement_device_type 'D8 Venture'
_diffrn_measurement_method '\f and \w scans'
_diffrn_radiation_type MoK\a
_diffrn_radiation_wavelength 0.71073
_diffrn_reflns_av_R_equivalents 0.0490
_diffrn_reflns_av_unetI/netI 0.0501
_diffrn_reflns_Laue_measured_fraction_full 0.992
_diffrn_reflns_Laue_measured_fraction_max 0.976
_diffrn_reflns_limit_h_max 34
_diffrn_reflns_limit_h_min -36
_diffrn_reflns_limit_k_max 10
_diffrn_reflns_limit_k_min -10
_diffrn_reflns_limit_l_max 24
_diffrn_reflns_limit_l_min -24
_diffrn_reflns_number 29378
_diffrn_reflns_point_group_measured_fraction_full 0.988
_diffrn_reflns_point_group_measured_fraction_max 0.964
_diffrn_reflns_theta_full 25.242
_diffrn_reflns_theta_max 30.787
_diffrn_reflns_theta_min 2.946
_diffrn_source microfocus
_exptl_absorpt_coefficient_mu 0.154
_exptl_absorpt_correction_T_max 0.7461
_exptl_absorpt_correction_T_min 0.6383
_exptl_absorpt_correction_type multi-scan
_exptl_absorpt_process_details sadabs
_exptl_crystal_colour colourless
_exptl_crystal_density_diffrn 1.168
_exptl_crystal_description prism
_exptl_crystal_F_000 968
_exptl_crystal_size_max 0.640
_exptl_crystal_size_mid 0.457
_exptl_crystal_size_min 0.150
_refine_diff_density_max 0.847
_refine_diff_density_min -0.493
_refine_diff_density_rms 0.086
_refine_ls_abs_structure_details
;
 Flack x determined using 2771 quotients [(I+)-(I-)]/[(I+)+(I-)]
 (Parsons and Flack (2004), Acta Cryst. A60, s61).
;
_refine_ls_abs_structure_Flack 0.04(3)
_refine_ls_extinction_method none
_refine_ls_goodness_of_fit_ref 1.047
_refine_ls_hydrogen_treatment constr
_refine_ls_matrix_type full
_refine_ls_number_parameters 287
_refine_ls_number_reflns 7660
_refine_ls_number_restraints 1
_refine_ls_restrained_S_all 1.047
_refine_ls_R_factor_all 0.0631
_refine_ls_R_factor_gt 0.0520
_refine_ls_shift/su_max 0.001
_refine_ls_shift/su_mean 0.000
_refine_ls_structure_factor_coef Fsqd
_refine_ls_weighting_details
;
 w=1/[\s^2^(Fo^2^)+(0.0820P)^2^+2.3941P]
 where P=(Fo^2^+2Fc^2^)/3
;
_refine_ls_weighting_scheme calc
_refine_ls_wR_factor_gt 0.1416
_refine_ls_wR_factor_ref 0.1499
_reflns_Friedel_coverage 0.840
_reflns_Friedel_fraction_full 0.983
_reflns_Friedel_fraction_max 0.949
_reflns_number_gt 6709
_reflns_number_total 7660
_reflns_threshold_expression 'I > 2\s(I)'
_cod_data_source_file c8ob01074a2.cif
_cod_data_source_block mo_O31VB194_0m_a
_cod_depositor_comments 'Adding full bibliography for 7156284.cif.'
_cod_original_cell_volume 2541(4)
_cod_database_code 7156284
_shelx_space_group_comment
;
The symmetry employed for this shelxl refinement is uniquely defined
by the following loop, which should always be used as a source of
symmetry information in preference to the above space-group names.
They are only intended as comments.
;
_shelxl_version_number 2012-9

loop_
_space_group_symop_operation_xyz
'x, y, z'
'-x, y, -z'
'x+1/2, y+1/2, z'
'-x+1/2, y+1/2, -z'

loop_
_atom_site_label
_atom_site_type_symbol
_atom_site_fract_x
_atom_site_fract_y
_atom_site_fract_z
_atom_site_U_iso_or_equiv
_atom_site_adp_type
_atom_site_occupancy
_atom_site_site_symmetry_order
_atom_site_calc_flag
_atom_site_refinement_flags_posn
_atom_site_refinement_flags_adp
S1 S 0.62360(4) 0.27288(10) 0.34236(5) 0.02774(18) Uani 1 1 d . .
O1 O 0.69530(9) 0.5638(3) 0.42209(14) 0.0200(4) Uani 1 1 d . .
O2 O 0.50333(9) 0.8065(3) 0.27797(14) 0.0215(4) Uani 1 1 d . .
O3 O 0.43128(8) 0.5140(3) 0.15020(13) 0.0168(4) Uani 1 1 d . .
N1 N 0.59368(10) 0.6343(3) 0.35808(14) 0.0133(4) Uani 1 1 d . .
N2 N 0.41870(10) 0.3325(3) 0.17537(15) 0.0165(4) Uani 1 1 d . .
C1 C 0.63587(12) 0.4943(4) 0.37166(18) 0.0172(5) Uani 1 1 d . .
C2 C 0.69425(12) 0.7640(4) 0.43683(18) 0.0183(5) Uani 1 1 d . .
H2A H 0.6955 0.8360 0.3881 0.022 Uiso 1 1 calc R U
H2B H 0.7309 0.8014 0.5022 0.022 Uiso 1 1 calc R U
C3 C 0.63098(11) 0.7932(4) 0.42484(17) 0.0152(4) Uani 1 1 d . .
H3 H 0.6114 0.9139 0.3909 0.018 Uiso 1 1 calc R U
C4 C 0.63632(12) 0.7875(5) 0.52060(18) 0.0205(5) Uani 1 1 d . .
C5 C 0.67356(17) 0.9621(6) 0.5783(3) 0.0363(8) Uani 1 1 d . .
H5A H 0.7171 0.9567 0.5947 0.054 Uiso 1 1 calc R U
H5B H 0.6756 0.9677 0.6379 0.054 Uiso 1 1 calc R U
H5C H 0.6518 1.0733 0.5392 0.054 Uiso 1 1 calc R U
C6 C 0.67179(17) 0.6122(6) 0.5797(2) 0.0355(8) Uani 1 1 d . .
H6A H 0.6481 0.5011 0.5424 0.053 Uiso 1 1 calc R U
H6B H 0.6750 0.6139 0.6403 0.053 Uiso 1 1 calc R U
H6C H 0.7148 0.6098 0.5943 0.053 Uiso 1 1 calc R U
C7 C 0.56981(14) 0.7951(6) 0.5002(2) 0.0288(7) Uani 1 1 d . .
H7A H 0.5466 0.9036 0.4597 0.043 Uiso 1 1 calc R U
H7B H 0.5741 0.8052 0.5613 0.043 Uiso 1 1 calc R U
H7C H 0.5462 0.6813 0.4664 0.043 Uiso 1 1 calc R U
C8 C 0.52960(12) 0.6662(4) 0.27856(17) 0.0146(4) Uani 1 1 d . .
C9 C 0.49784(11) 0.5367(4) 0.19063(17) 0.0168(5) Uani 1 1 d . .
H9 H 0.5203 0.4139 0.2072 0.020 Uiso 1 1 calc R U
C10 C 0.50092(13) 0.6416(5) 0.11378(18) 0.0243(6) Uani 1 1 d . .
H10A H 0.4813 0.5626 0.0553 0.029 Uiso 1 1 calc R U
H10B H 0.4750 0.7566 0.0955 0.029 Uiso 1 1 calc R U
C11 C 0.56810(13) 0.6939(4) 0.14638(18) 0.0215(6) Uani 1 1 d . .
C12 C 0.58897(15) 0.8783(5) 0.1681(2) 0.0254(6) Uani 1 1 d . .
H12 H 0.5609 0.9718 0.1630 0.030 Uiso 1 1 calc R U
C13 C 0.65051(16) 0.9278(6) 0.1972(2) 0.0321(7) Uani 1 1 d . .
H13 H 0.6640 1.0540 0.2115 0.039 Uiso 1 1 calc R U
C14 C 0.69183(15) 0.7923(7) 0.2050(2) 0.0348(8) Uani 1 1 d . .
H14 H 0.7337 0.8255 0.2247 0.042 Uiso 1 1 calc R U
C15 C 0.67200(16) 0.6078(6) 0.1841(2) 0.0341(8) Uani 1 1 d . .
H15 H 0.7005 0.5150 0.1898 0.041 Uiso 1 1 calc R U
C16 C 0.61029(15) 0.5579(5) 0.1546(2) 0.0278(6) Uani 1 1 d . .
H16 H 0.5970 0.4316 0.1402 0.033 Uiso 1 1 calc R U
C17 C 0.38867(15) 0.3702(4) 0.2278(2) 0.0233(6) Uani 1 1 d . .
C18 C 0.37032(17) 0.1815(5) 0.2470(2) 0.0304(7) Uani 1 1 d . .
H18A H 0.4099 0.1104 0.2927 0.036 Uiso 1 1 calc R U
H18B H 0.3481 0.2025 0.2785 0.036 Uiso 1 1 calc R U
C19 C 0.32746(16) 0.0651(5) 0.1567(3) 0.0303(7) Uani 1 1 d . .
H19A H 0.2861 0.1295 0.1122 0.036 Uiso 1 1 calc R U
H19B H 0.3188 -0.0570 0.1741 0.036 Uiso 1 1 calc R U
C20 C 0.36143(14) 0.0373(4) 0.1076(2) 0.0272(6) Uani 1 1 d . .
H20A H 0.3330 -0.0336 0.0470 0.033 Uiso 1 1 calc R U
H20B H 0.4004 -0.0383 0.1504 0.033 Uiso 1 1 calc R U
C21 C 0.38048(13) 0.2210(4) 0.0838(2) 0.0210(5) Uani 1 1 d . .
C22 C 0.33077(16) 0.5047(5) 0.1756(3) 0.0293(7) Uani 1 1 d . .
H22A H 0.3403 0.6100 0.1490 0.044 Uiso 1 1 calc R U
H22B H 0.3224 0.5508 0.2217 0.044 Uiso 1 1 calc R U
H22C H 0.2930 0.4385 0.1230 0.044 Uiso 1 1 calc R U
C23 C 0.44066(17) 0.4573(6) 0.3251(2) 0.0341(8) Uani 1 1 d . .
H23A H 0.4468 0.5878 0.3153 0.051 Uiso 1 1 calc R U
H23B H 0.4809 0.3891 0.3530 0.051 Uiso 1 1 calc R U
H23C H 0.4276 0.4507 0.3691 0.051 Uiso 1 1 calc R U
C24 C 0.42657(16) 0.1732(5) 0.0563(3) 0.0324(7) Uani 1 1 d . .
H24A H 0.4081 0.0734 0.0080 0.049 Uiso 1 1 calc R U
H24B H 0.4676 0.1320 0.1139 0.049 Uiso 1 1 calc R U
H24C H 0.4333 0.2838 0.0293 0.049 Uiso 1 1 calc R U
C25 C 0.32161(14) 0.3201(5) -0.0024(2) 0.0280(6) Uani 1 1 d . .
H25A H 0.3061 0.2505 -0.0618 0.042 Uiso 1 1 calc R U
H25B H 0.3335 0.4465 -0.0082 0.042 Uiso 1 1 calc R U
H25C H 0.2878 0.3266 0.0081 0.042 Uiso 1 1 calc R U

loop_
_atom_site_aniso_label
_atom_site_aniso_U_11
_atom_site_aniso_U_22
_atom_site_aniso_U_33
_atom_site_aniso_U_23
_atom_site_aniso_U_13
_atom_site_aniso_U_12
S1 0.0256(3) 0.0133(3) 0.0293(3) 0.0005(3) 0.0073(3) 0.0043(3)
O1 0.0115(8) 0.0226(10) 0.0204(8) -0.0015(7) 0.0060(7) 0.0021(7)
O2 0.0163(9) 0.0179(10) 0.0231(9) -0.0008(7) 0.0072(7) 0.0025(7)
O3 0.0099(8) 0.0167(9) 0.0181(8) 0.0004(7) 0.0048(7) -0.0019(7)
N1 0.0112(9) 0.0124(9) 0.0134(8) -0.0004(7) 0.0054(7) -0.0014(7)
N2 0.0127(9) 0.0157(10) 0.0159(9) -0.0017(8) 0.0052(8) -0.0029(8)
C1 0.0144(11) 0.0183(12) 0.0131(10) 0.0028(9) 0.0046(9) 0.0028(9)
C2 0.0144(10) 0.0224(12) 0.0185(10) -0.0052(10) 0.0097(9) -0.0052(10)
C3 0.0121(10) 0.0174(12) 0.0146(9) -0.0036(9) 0.0069(8) -0.0044(9)
C4 0.0173(11) 0.0294(14) 0.0165(10) -0.0064(11) 0.0108(9) -0.0060(11)
C5 0.0290(16) 0.054(2) 0.0308(16) -0.0258(16) 0.0202(14) -0.0209(16)
C6 0.0327(17) 0.057(2) 0.0176(12) 0.0098(14) 0.0148(13) 0.0080(16)
C7 0.0199(13) 0.048(2) 0.0231(12) -0.0099(13) 0.0153(11) -0.0077(13)
C8 0.0127(10) 0.0153(11) 0.0132(9) 0.0016(8) 0.0059(9) -0.0018(8)
C9 0.0100(10) 0.0236(13) 0.0131(9) -0.0013(9) 0.0046(8) -0.0016(9)
C10 0.0157(12) 0.0391(16) 0.0138(10) 0.0003(11) 0.0061(9) -0.0051(11)
C11 0.0178(12) 0.0344(15) 0.0125(10) 0.0027(10) 0.0090(10) 0.0001(11)
C12 0.0210(13) 0.0293(15) 0.0263(14) 0.0060(11) 0.0139(12) 0.0013(11)
C13 0.0248(15) 0.043(2) 0.0273(14) 0.0049(13) 0.0144(13) -0.0085(13)
C14 0.0185(13) 0.064(2) 0.0235(13) 0.0033(16) 0.0127(11) -0.0035(15)
C15 0.0237(15) 0.059(2) 0.0233(13) -0.0003(14) 0.0158(12) 0.0072(15)
C16 0.0255(14) 0.0412(18) 0.0166(11) -0.0014(12) 0.0122(11) 0.0020(13)
C17 0.0228(13) 0.0267(14) 0.0230(12) -0.0031(11) 0.0148(11) -0.0082(11)
C18 0.0292(15) 0.0322(17) 0.0277(14) 0.0028(12) 0.0153(13) -0.0079(13)
C19 0.0221(14) 0.0228(14) 0.0353(15) 0.0004(12) 0.0103(12) -0.0079(11)
C20 0.0211(13) 0.0160(12) 0.0287(13) -0.0015(10) 0.0053(11) 0.0005(11)
C21 0.0144(12) 0.0182(12) 0.0182(11) -0.0025(9) 0.0023(10) 0.0010(9)
C22 0.0287(15) 0.0259(15) 0.0422(17) -0.0052(13) 0.0256(14) -0.0026(12)
C23 0.0363(17) 0.047(2) 0.0234(13) -0.0122(14) 0.0200(13) -0.0200(16)
C24 0.0284(15) 0.0335(18) 0.0329(15) -0.0137(13) 0.0163(13) -0.0028(13)
C25 0.0182(13) 0.0288(16) 0.0199(12) 0.0003(11) 0.0011(10) -0.0028(11)

loop_
_atom_type_symbol
_atom_type_description
_atom_type_scat_dispersion_real
_atom_type_scat_dispersion_imag
_atom_type_scat_source
C C 0.0033 0.0016 'International Tables Vol C Tables 4.2.6.8 and 6.1.1.4'
H H 0.0000 0.0000 'International Tables Vol C Tables 4.2.6.8 and 6.1.1.4'
N N 0.0061 0.0033 'International Tables Vol C Tables 4.2.6.8 and 6.1.1.4'
O O 0.0106 0.0060 'International Tables Vol C Tables 4.2.6.8 and 6.1.1.4'
S S 0.1246 0.1234 'International Tables Vol C Tables 4.2.6.8 and 6.1.1.4'

loop_
_geom_angle_atom_site_label_1
_geom_angle_atom_site_label_2
_geom_angle_atom_site_label_3
_geom_angle
C1 O1 C2 110.4(2)
C9 O3 N2 111.28(19)
C1 N1 C8 129.4(2)
C1 N1 C3 109.2(2)
C8 N1 C3 118.5(2)
O3 N2 C17 106.6(2)
O3 N2 C21 107.2(2)
C17 N2 C21 117.3(2)
O1 C1 N1 108.8(2)
O1 C1 S1 120.2(2)
N1 C1 S1 130.9(2)
O1 C2 C3 103.6(2)
O1 C2 H2A 111.0
C3 C2 H2A 111.0
O1 C2 H2B 111.0
C3 C2 H2B 111.0
H2A C2 H2B 109.0
N1 C3 C2 99.2(2)
N1 C3 C4 113.8(2)
C2 C3 C4 114.3(2)
N1 C3 H3 109.7
C2 C3 H3 109.7
C4 C3 H3 109.7
C7 C4 C5 108.4(3)
C7 C4 C6 109.8(3)
C5 C4 C6 109.7(3)
C7 C4 C3 110.4(2)
C5 C4 C3 107.0(2)
C6 C4 C3 111.5(2)
C4 C5 H5A 109.5
C4 C5 H5B 109.5
H5A C5 H5B 109.5
C4 C5 H5C 109.5
H5A C5 H5C 109.5
H5B C5 H5C 109.5
C4 C6 H6A 109.5
C4 C6 H6B 109.5
H6A C6 H6B 109.5
C4 C6 H6C 109.5
H6A C6 H6C 109.5
H6B C6 H6C 109.5
C4 C7 H7A 109.5
C4 C7 H7B 109.5
H7A C7 H7B 109.5
C4 C7 H7C 109.5
H7A C7 H7C 109.5
H7B C7 H7C 109.5
O2 C8 N1 118.4(2)
O2 C8 C9 121.2(2)
N1 C8 C9 120.0(2)
O3 C9 C8 110.5(2)
O3 C9 C10 106.1(2)
C8 C9 C10 105.5(2)
O3 C9 H9 111.5
C8 C9 H9 111.5
C10 C9 H9 111.5
C11 C10 C9 114.3(2)
C11 C10 H10A 108.7
C9 C10 H10A 108.7
C11 C10 H10B 108.7
C9 C10 H10B 108.7
H10A C10 H10B 107.6
C12 C11 C16 118.7(3)
C12 C11 C10 120.7(3)
C16 C11 C10 120.6(3)
C11 C12 C13 121.1(3)
C11 C12 H12 119.5
C13 C12 H12 119.5
C14 C13 C12 119.8(3)
C14 C13 H13 120.1
C12 C13 H13 120.1
C13 C14 C15 120.0(3)
C13 C14 H14 120.0
C15 C14 H14 120.0
C14 C15 C16 120.3(3)
C14 C15 H15 119.8
C16 C15 H15 119.8
C15 C16 C11 120.2(3)
C15 C16 H16 119.9
C11 C16 H16 119.9
N2 C17 C18 107.0(2)
N2 C17 C23 106.7(2)
C18 C17 C23 108.4(3)
N2 C17 C22 115.1(2)
C18 C17 C22 111.3(3)
C23 C17 C22 108.1(3)
C19 C18 C17 113.9(3)
C19 C18 H18A 108.8
C17 C18 H18A 108.8
C19 C18 H18B 108.8
C17 C18 H18B 108.8
H18A C18 H18B 107.7
C18 C19 C20 108.3(3)
C18 C19 H19A 110.0
C20 C19 H19A 110.0
C18 C19 H19B 110.0
C20 C19 H19B 110.0
H19A C19 H19B 108.4
C19 C20 C21 113.4(3)
C19 C20 H20A 108.9
C21 C20 H20A 108.9
C19 C20 H20B 108.9
C21 C20 H20B 108.9
H20A C20 H20B 107.7
N2 C21 C24 106.1(2)
N2 C21 C25 115.5(2)
C24 C21 C25 108.5(3)
N2 C21 C20 107.6(2)
C24 C21 C20 107.6(3)
C25 C21 C20 111.1(2)
C17 C22 H22A 109.5
C17 C22 H22B 109.5
H22A C22 H22B 109.5
C17 C22 H22C 109.5
H22A C22 H22C 109.5
H22B C22 H22C 109.5
C17 C23 H23A 109.5
C17 C23 H23B 109.5
H23A C23 H23B 109.5
C17 C23 H23C 109.5
H23A C23 H23C 109.5
H23B C23 H23C 109.5
C21 C24 H24A 109.5
C21 C24 H24B 109.5
H24A C24 H24B 109.5
C21 C24 H24C 109.5
H24A C24 H24C 109.5
H24B C24 H24C 109.5
C21 C25 H25A 109.5
C21 C25 H25B 109.5
H25A C25 H25B 109.5
C21 C25 H25C 109.5
H25A C25 H25C 109.5
H25B C25 H25C 109.5

loop_
_geom_bond_atom_site_label_1
_geom_bond_atom_site_label_2
_geom_bond_distance
S1 C1 1.641(3)
O1 C1 1.338(3)
O1 C2 1.462(4)
O2 C8 1.208(3)
O3 C9 1.431(3)
O3 N2 1.464(3)
N1 C1 1.393(3)
N1 C8 1.416(3)
N1 C3 1.498(3)
N2 C17 1.496(4)
N2 C21 1.500(3)
C2 C3 1.525(4)
C2 H2A 0.9900
C2 H2B 0.9900
C3 C4 1.548(4)
C3 H3 1.0000
C4 C7 1.529(4)
C4 C5 1.536(5)
C4 C6 1.537(5)
C5 H5A 0.9800
C5 H5B 0.9800
C5 H5C 0.9800
C6 H6A 0.9800
C6 H6B 0.9800
C6 H6C 0.9800
C7 H7A 0.9800
C7 H7B 0.9800
C7 H7C 0.9800
C8 C9 1.532(4)
C9 C10 1.545(4)
C9 H9 1.0000
C10 C11 1.518(4)
C10 H10A 0.9900
C10 H10B 0.9900
C11 C12 1.395(5)
C11 C16 1.401(5)
C12 C13 1.397(4)
C12 H12 0.9500
C13 C14 1.386(6)
C13 H13 0.9500
C14 C15 1.389(6)
C14 H14 0.9500
C15 C16 1.400(5)
C15 H15 0.9500
C16 H16 0.9500
C17 C18 1.529(4)
C17 C23 1.531(4)
C17 C22 1.548(5)
C18 C19 1.518(5)
C18 H18A 0.9900
C18 H18B 0.9900
C19 C20 1.523(5)
C19 H19A 0.9900
C19 H19B 0.9900
C20 C21 1.539(4)
C20 H20A 0.9900
C20 H20B 0.9900
C21 C24 1.537(5)
C21 C25 1.539(4)
C22 H22A 0.9800
C22 H22B 0.9800
C22 H22C 0.9800
C23 H23A 0.9800
C23 H23B 0.9800
C23 H23C 0.9800
C24 H24A 0.9800
C24 H24B 0.9800
C24 H24C 0.9800
C25 H25A 0.9800
C25 H25B 0.9800
C25 H25C 0.9800
